data_7715532
loop_
_publ_author_name
'Kouck&#xfd;, Filip'
'Dobrovoln&#xe1;, Tereza'
'Kotek, Jan'
'C&#xed;sa&#x159;ov&#xe1;, Ivana'
'Havl&#xed;&#x10d;kov&#xe1;, Jana'
'Li&#x161;ka, Alan'
'Kub&#xed;&#x10d;ek, Vojt&#x11b;ch'
'Hermann, Petr'

_publ_section_title
;
 Transition metal complexes of the (2,2,2-trifluoroethyl)phosphinate NOTA
 analogue as potential contrast agents for <sup>19</sup>F magnetic
 resonance imaging.
;
_journal_issue 22
_journal_name_full 'Dalton transactions (Cambridge, England : 2003)'
_journal_page_first 9267
_journal_page_last 9285
_journal_paper_doi 10.1039/d4dt00507d
_journal_volume 53
_journal_year 2024
_chemical_formula_moiety 'C15 H24 Cu F9 N3 O6 P3, Cl, 3(H2 O), 2(H4 N)'
_chemical_formula_sum 'C15 H38 Cl Cu F9 N5 O9 P3'
_chemical_formula_weight 795.40
_space_group_crystal_system triclinic
_space_group_IT_number 2
_space_group_name_Hall '-P 1'
_space_group_name_H-M_alt 'P -1'
_atom_sites_solution_hydrogens mixed
_atom_sites_solution_primary direct
_atom_sites_solution_secondary difmap
_audit_creation_method SHELXL-2017/1
_audit_update_record
;
2024-01-20 deposited with the CCDC.	2024-03-26 downloaded from the CCDC.
;
_cell_angle_alpha 99.8150(10)
_cell_angle_beta 92.1580(10)
_cell_angle_gamma 110.2640(10)
_cell_formula_units_Z 2
_cell_length_a 8.3574(2)
_cell_length_b 10.8556(3)
_cell_length_c 17.8608(4)
_cell_measurement_reflns_used 9931
_cell_measurement_temperature 120(2)
_cell_measurement_theta_max 27.4731
_cell_measurement_theta_min 2.5383
_cell_volume 1489.65(6)
_computing_cell_refinement 'SAINT V8.40B (Bruker AXS LLC, 2019)'
_computing_data_collection 'Bruker Instrument Service vV6.2.16'
_computing_data_reduction 'SAINT V8.40B (Bruker AXS LLC, 2019)'
_computing_structure_refinement 'SHELXL-2017/1 (Sheldrick, 2017)'
_computing_structure_solution 'XT, VERSION 2018/2'
_diffrn_ambient_temperature 120(2)
_diffrn_detector_area_resol_mean 7.3910
_diffrn_measured_fraction_theta_full 1.000
_diffrn_measured_fraction_theta_max 0.999
_diffrn_measurement_device_type 'Bruker D8 VENTURE'
_diffrn_measurement_method '\f and \w scans'
_diffrn_radiation_type MoK\a
_diffrn_radiation_wavelength 0.71073
_diffrn_reflns_av_R_equivalents 0.0244
_diffrn_reflns_av_unetI/netI 0.0224
_diffrn_reflns_Laue_measured_fraction_full 1.000
_diffrn_reflns_Laue_measured_fraction_max 0.999
_diffrn_reflns_limit_h_max 9
_diffrn_reflns_limit_h_min -10
_diffrn_reflns_limit_k_max 14
_diffrn_reflns_limit_k_min -14
_diffrn_reflns_limit_l_max 23
_diffrn_reflns_limit_l_min -23
_diffrn_reflns_number 26087
_diffrn_reflns_point_group_measured_fraction_full 1.000
_diffrn_reflns_point_group_measured_fraction_max 0.999
_diffrn_reflns_theta_full 25.242
_diffrn_reflns_theta_max 27.489
_diffrn_reflns_theta_min 2.039
_diffrn_source 'microfocus sealed tube'
_exptl_absorpt_coefficient_mu 1.093
_exptl_absorpt_correction_T_max 0.93
_exptl_absorpt_correction_T_min 0.88
_exptl_absorpt_correction_type multi-scan
_exptl_absorpt_process_details
;
Krause, L., Herbst-Irmer, R., Sheldrick, G. M., Stalke, D. (2015).
"Comparison of silver and molybdenum microfocus X-ray sources for
single-crystal structure determination"
J. Appl. Cryst. 48, 3-10.
doi:10.1107/S1600576714022985
;
_exptl_crystal_colour blue
_exptl_crystal_density_diffrn 1.773
_exptl_crystal_description prism
_exptl_crystal_F_000 814
_exptl_crystal_size_max 0.120
_exptl_crystal_size_mid 0.079
_exptl_crystal_size_min 0.066
_refine_diff_density_max 0.910
_refine_diff_density_min -0.957
_refine_diff_density_rms 0.078
_refine_ls_extinction_method none
_refine_ls_goodness_of_fit_ref 1.058
_refine_ls_hydrogen_treatment mixed
_refine_ls_matrix_type full
_refine_ls_number_parameters 445
_refine_ls_number_reflns 6824
_refine_ls_number_restraints 0
_refine_ls_restrained_S_all 1.058
_refine_ls_R_factor_all 0.0365
_refine_ls_R_factor_gt 0.0315
_refine_ls_shift/su_max 0.001
_refine_ls_shift/su_mean 0.000
_refine_ls_structure_factor_coef Fsqd
_refine_ls_weighting_details 'w=1/[\s^2^(Fo^2^)+(0.0392P)^2^+1.7594P] where P=(Fo^2^+2Fc^2^)/3'
_refine_ls_weighting_scheme calc
_refine_ls_wR_factor_gt 0.0814
_refine_ls_wR_factor_ref 0.0850
_reflns_Friedel_coverage 0.000
_reflns_number_gt 6055
_reflns_number_total 6824
_reflns_threshold_expression 'I > 2\s(I)'
_cod_data_source_file d4dt00507d2.cif
_cod_data_source_block cunotpf
_cod_depositor_comments
;
The following automatic conversions were performed:

data item '_exptl_absorpt_correction_type' value 'Multi-Scan' was
changed to 'multi-scan' in accordance with the
/home/data/users/saulius/crontab/automatic-downloads/rss-feeds/RSC/lib/dictionaries/cif_core.dic
dictionary named 'cif_core.dic' version 2.4.2 last updated on
2011-04-26.

Automatic conversion script
Id: cif_fix_values 8170 2020-07-09 18:12:32Z antanas 

 Adding full bibliography for 7715524--7715535.cif.
;
_cod_database_code 7715532
_shelx_shelxl_version_number 2017/1
_shelx_space_group_comment
;
The symmetry employed for this shelxl refinement is uniquely defined
by the following loop, which should always be used as a source of
symmetry information in preference to the above space-group names.
They are only intended as comments.
;
_shelx_estimated_absorpt_t_min 0.880
_shelx_estimated_absorpt_t_max 0.931

loop_
_space_group_symop_operation_xyz
'x, y, z'
'-x, -y, -z'

loop_
_atom_site_label
_atom_site_type_symbol
_atom_site_fract_x
_atom_site_fract_y
_atom_site_fract_z
_atom_site_U_iso_or_equiv
_atom_site_adp_type
_atom_site_occupancy
_atom_site_site_symmetry_order
_atom_site_calc_flag
_atom_site_refinement_flags_posn
_atom_site_refinement_flags_adp
_atom_site_refinement_flags_occupancy
_atom_site_disorder_assembly
_atom_site_disorder_group
Cu1 Cu 0.21092(3) 0.18790(2) 0.31760(2) 0.01225(7) Uani 1 1 d . . . . .
N1 N 0.0333(2) 0.01349(18) 0.25823(11) 0.0192(4) Uani 1 1 d . . . . .
C2 C -0.1242(3) 0.0057(2) 0.29698(15) 0.0250(5) Uani 1 1 d . . . . .
H21 H -0.110867 -0.013044 0.348724 0.030 Uiso 1 1 calc R U . . .
H22 H -0.224616 -0.068028 0.267467 0.030 Uiso 1 1 calc R U . . .
C3 C -0.1528(3) 0.1385(2) 0.30276(13) 0.0198(4) Uani 1 1 d . . . . .
H31 H -0.192287 0.147450 0.251693 0.024 Uiso 1 1 calc R U . . .
H32 H -0.242238 0.140961 0.337178 0.024 Uiso 1 1 calc R U . . .
N4 N 0.0118(2) 0.25134(16) 0.33330(9) 0.0135(3) Uani 1 1 d . . . . .
C5 C 0.0469(3) 0.3634(2) 0.29053(11) 0.0155(4) Uani 1 1 d . . . . .
H51 H 0.147946 0.440157 0.317101 0.019 Uiso 1 1 calc R U . . .
H52 H -0.052616 0.392974 0.290222 0.019 Uiso 1 1 calc R U . . .
C6 C 0.0806(3) 0.3217(2) 0.20815(11) 0.0165(4) Uani 1 1 d . . . . .
H61 H -0.027705 0.258730 0.178422 0.020 Uiso 1 1 calc R U . . .
H62 H 0.121499 0.401659 0.184450 0.020 Uiso 1 1 calc R U . . .
N7 N 0.2111(2) 0.25648(17) 0.20535(9) 0.0138(3) Uani 1 1 d . . . . .
C8 C 0.1572(3) 0.1271(2) 0.15062(12) 0.0172(4) Uani 1 1 d . . . . .
H81 H 0.255482 0.096240 0.145906 0.021 Uiso 1 1 calc R U . . .
H82 H 0.122958 0.140055 0.099722 0.021 Uiso 1 1 calc R U . . .
C9 C 0.0077(3) 0.0200(2) 0.17579(13) 0.0223(5) Uani 1 1 d . . . . .
H91 H -0.098564 0.038612 0.166731 0.027 Uiso 1 1 calc R U . . .
H92 H -0.007869 -0.068320 0.144037 0.027 Uiso 1 1 calc R U . . .
C10 C 0.0945(3) -0.0965(2) 0.26965(15) 0.0254(5) Uani 1 1 d . . . . .
H101 H 0.038230 -0.176120 0.228694 0.031 Uiso 1 1 calc R U . . .
H102 H 0.064044 -0.121965 0.319325 0.031 Uiso 1 1 calc R U . . .
P1 P 0.32599(7) -0.04025(5) 0.26778(3) 0.01575(11) Uani 1 1 d . . . . .
O11 O 0.38803(18) 0.10594(14) 0.30892(8) 0.0168(3) Uani 1 1 d . . . . .
O12 O 0.38109(19) -0.06979(14) 0.19032(8) 0.0182(3) Uani 1 1 d . . . . .
C11 C 0.3969(3) -0.1314(2) 0.33049(12) 0.0214(4) Uani 1 1 d . . . . .
H111 H 0.518326 -0.079997 0.350354 0.026 Uiso 1 1 calc R U . . .
H112 H 0.328417 -0.137678 0.374667 0.026 Uiso 1 1 calc R U . . .
C12 C 0.3810(3) -0.2694(2) 0.29230(13) 0.0202(4) Uani 1 1 d . . . . .
F121 F 0.22438(18) -0.34071(14) 0.25636(10) 0.0338(3) Uani 1 1 d . . . . .
F122 F 0.49138(18) -0.26945(14) 0.23925(8) 0.0267(3) Uani 1 1 d . . . . .
F123 F 0.41278(19) -0.33976(14) 0.34173(8) 0.0294(3) Uani 1 1 d . . . . .
C20 C 0.0175(2) 0.3008(2) 0.41701(11) 0.0150(4) Uani 1 1 d . . . . .
H201 H -0.033298 0.224292 0.442679 0.018 Uiso 1 1 calc R U . . .
H202 H -0.049281 0.360505 0.425982 0.018 Uiso 1 1 calc R U . . .
P2 P 0.24237(6) 0.39263(5) 0.45593(3) 0.01302(11) Uani 1 1 d . . . . .
O21 O 0.34292(17) 0.33107(14) 0.40129(8) 0.0159(3) Uani 1 1 d . . . . .
O22 O 0.28499(19) 0.53962(15) 0.46829(8) 0.0190(3) Uani 1 1 d . . . . .
C21 C 0.2732(3) 0.3419(2) 0.54565(12) 0.0177(4) Uani 1 1 d . . . . .
H211 H 0.225823 0.242901 0.536758 0.021 Uiso 1 1 calc R U . . .
H212 H 0.398067 0.370585 0.560209 0.021 Uiso 1 1 calc R U . . .
C22 C 0.1951(3) 0.3943(2) 0.61178(12) 0.0213(4) Uani 1 1 d . . . . .
F221 F 0.02637(17) 0.36711(16) 0.59634(8) 0.0331(3) Uani 1 1 d . . . . .
F222 F 0.26727(19) 0.52707(14) 0.63565(8) 0.0282(3) Uani 1 1 d . . . . .
F223 F 0.2109(2) 0.33975(16) 0.67287(8) 0.0333(3) Uani 1 1 d . . . . .
C30 C 0.3854(2) 0.3463(2) 0.19612(11) 0.0142(4) Uani 1 1 d . . . . .
H301 H 0.468179 0.306538 0.212023 0.017 Uiso 1 1 calc R U . . .
H302 H 0.410099 0.432586 0.231917 0.017 Uiso 1 1 calc R U . . .
P3 P 0.42670(6) 0.38236(5) 0.09982(3) 0.01317(11) Uani 1 1 d . . . . .
O31 O 0.45513(19) 0.26545(14) 0.05033(8) 0.0168(3) Uani 1 1 d . . . . .
O32 O 0.29328(19) 0.43092(15) 0.06994(8) 0.0173(3) Uani 1 1 d . . . . .
C31 C 0.6306(3) 0.5257(2) 0.11610(12) 0.0166(4) Uani 1 1 d . . . . .
H311 H 0.647754 0.562897 0.068875 0.020 Uiso 1 1 calc R U . . .
H312 H 0.620088 0.595845 0.156868 0.020 Uiso 1 1 calc R U . . .
C32 C 0.7874(3) 0.4981(2) 0.13798(11) 0.0175(4) Uani 1 1 d . . . . .
F321 F 0.76971(18) 0.43430(15) 0.19665(8) 0.0303(3) Uani 1 1 d . . . . .
F322 F 0.83224(18) 0.42343(16) 0.08136(8) 0.0313(3) Uani 1 1 d . . . . .
F323 F 0.92546(17) 0.61058(14) 0.15958(9) 0.0309(3) Uani 1 1 d . . . . .
N1A N 0.6899(3) 0.2968(2) -0.06804(11) 0.0169(3) Uani 1 1 d . . . . .
H11A H 0.788(4) 0.298(3) -0.0515(17) 0.032(8) Uiso 1 1 d . . . . .
H12A H 0.619(4) 0.279(3) -0.0331(17) 0.028(7) Uiso 1 1 d . . . . .
H13A H 0.709(3) 0.377(3) -0.0742(15) 0.021(7) Uiso 1 1 d . . . . .
H14A H 0.657(4) 0.236(3) -0.1103(18) 0.027(7) Uiso 1 1 d . . . . .
N2A N 0.4337(2) 0.79895(19) 0.53619(11) 0.0175(4) Uani 1 1 d . . . . .
H21A H 0.394149 0.721758 0.516040 0.041(9) Uiso 1 1 d R . . . .
H22A H 0.368500 0.836987 0.530267 0.036(8) Uiso 1 1 d R . . . .
H23A H 0.521(5) 0.835(4) 0.515(2) 0.049(10) Uiso 1 1 d . . . . .
H24A H 0.467(4) 0.800(3) 0.577(2) 0.036(9) Uiso 1 1 d . . . . .
Cl1A Cl 0.77025(11) 1.01305(8) 0.49770(5) 0.03589(18) Uani 0.82 1 d . . P A 1
Cl1B Cl 0.6655(11) 0.9842(8) 0.4621(5) 0.0450(16) Uiso 0.1 1 d . . P B 2
Cl1C Cl 0.9090(15) 0.9988(12) 0.5743(7) 0.057(3) Uiso 0.08 1 d . . P C 3
O1W O 0.6199(2) 0.11854(17) 0.12511(10) 0.0225(3) Uani 1 1 d . . . . .
H11W H 0.552(3) 0.061(2) 0.1445(13) 0.032(8) Uiso 1 1 d . . . . .
H12W H 0.574802 0.158808 0.104221 0.036(9) Uiso 1 1 d R . . . .
O2W O 0.7810(2) 0.0075(2) 0.01742(11) 0.0317(4) Uani 1 1 d . . . . .
H21W H 0.723(4) 0.036(3) 0.046(2) 0.044(9) Uiso 1 1 d . . . . .
H22W H 0.721(5) -0.065(4) -0.002(2) 0.051(11) Uiso 1 1 d . . . . .
O3W O 0.9840(3) 0.2460(2) -0.02531(10) 0.0251(4) Uani 1 1 d . . . . .
H31W H 1.056(5) 0.288(4) 0.002(2) 0.039(10) Uiso 1 1 d . . . . .
H32W H 0.946(5) 0.179(4) -0.010(2) 0.047(10) Uiso 1 1 d . . . . .

loop_
_atom_site_aniso_label
_atom_site_aniso_U_11
_atom_site_aniso_U_22
_atom_site_aniso_U_33
_atom_site_aniso_U_23
_atom_site_aniso_U_13
_atom_site_aniso_U_12
Cu1 0.01324(12) 0.00995(12) 0.01338(12) 0.00139(9) 0.00204(9) 0.00429(9)
N1 0.0162(8) 0.0130(8) 0.0258(9) 0.0003(7) 0.0063(7) 0.0033(7)
C2 0.0169(10) 0.0152(10) 0.0366(13) -0.0015(9) 0.0102(9) 0.0003(8)
C3 0.0124(9) 0.0178(10) 0.0240(11) -0.0030(8) 0.0025(8) 0.0023(8)
N4 0.0128(8) 0.0118(8) 0.0138(8) 0.0003(6) 0.0005(6) 0.0030(6)
C5 0.0180(9) 0.0143(9) 0.0159(9) 0.0025(8) 0.0009(7) 0.0083(8)
C6 0.0188(10) 0.0181(10) 0.0154(9) 0.0017(8) 0.0002(7) 0.0109(8)
N7 0.0143(8) 0.0132(8) 0.0139(8) 0.0007(6) 0.0006(6) 0.0059(6)
C8 0.0180(10) 0.0161(10) 0.0152(9) -0.0029(8) -0.0006(7) 0.0064(8)
C9 0.0188(10) 0.0193(11) 0.0217(11) -0.0074(8) 0.0004(8) 0.0033(8)
C10 0.0237(11) 0.0097(10) 0.0416(14) 0.0035(9) 0.0107(10) 0.0043(8)
P1 0.0213(3) 0.0103(2) 0.0171(2) 0.00314(19) 0.0056(2) 0.0070(2)
O11 0.0193(7) 0.0126(7) 0.0193(7) 0.0013(6) 0.0036(6) 0.0073(6)
O12 0.0258(8) 0.0139(7) 0.0162(7) 0.0027(6) 0.0040(6) 0.0088(6)
C11 0.0332(12) 0.0191(11) 0.0167(10) 0.0067(8) 0.0087(9) 0.0132(9)
C12 0.0221(10) 0.0156(10) 0.0249(11) 0.0084(9) 0.0014(8) 0.0072(8)
F121 0.0269(7) 0.0166(7) 0.0536(10) 0.0094(6) -0.0114(7) 0.0029(6)
F122 0.0362(8) 0.0234(7) 0.0262(7) 0.0031(6) 0.0093(6) 0.0180(6)
F123 0.0373(8) 0.0213(7) 0.0349(8) 0.0160(6) 0.0003(6) 0.0125(6)
C20 0.0141(9) 0.0153(10) 0.0151(9) 0.0013(8) 0.0023(7) 0.0052(7)
P2 0.0138(2) 0.0123(2) 0.0122(2) 0.00143(18) 0.00108(18) 0.00435(19)
O21 0.0138(7) 0.0160(7) 0.0155(7) -0.0007(6) 0.0015(5) 0.0044(6)
O22 0.0230(8) 0.0139(7) 0.0180(7) 0.0011(6) -0.0003(6) 0.0054(6)
C21 0.0193(10) 0.0199(10) 0.0171(10) 0.0054(8) 0.0026(8) 0.0101(8)
C22 0.0221(10) 0.0258(11) 0.0179(10) 0.0071(9) 0.0036(8) 0.0096(9)
F221 0.0201(7) 0.0470(9) 0.0304(8) 0.0013(7) 0.0069(6) 0.0124(6)
F222 0.0362(8) 0.0247(7) 0.0206(7) -0.0013(5) 0.0060(6) 0.0093(6)
F223 0.0452(9) 0.0418(9) 0.0188(7) 0.0150(6) 0.0106(6) 0.0181(7)
C30 0.0162(9) 0.0138(9) 0.0127(9) 0.0026(7) 0.0001(7) 0.0058(7)
P3 0.0163(2) 0.0125(2) 0.0116(2) 0.00247(18) 0.00062(18) 0.00626(19)
O31 0.0217(7) 0.0142(7) 0.0145(7) 0.0009(6) 0.0025(6) 0.0072(6)
O32 0.0194(7) 0.0187(7) 0.0162(7) 0.0051(6) -0.0005(5) 0.0092(6)
C31 0.0207(10) 0.0139(10) 0.0160(9) 0.0032(8) 0.0022(8) 0.0068(8)
C32 0.0191(10) 0.0164(10) 0.0140(9) -0.0006(8) -0.0002(7) 0.0044(8)
F321 0.0255(7) 0.0425(9) 0.0283(7) 0.0180(6) 0.0001(6) 0.0138(6)
F322 0.0242(7) 0.0424(9) 0.0248(7) -0.0130(6) -0.0036(5) 0.0186(6)
F323 0.0206(7) 0.0235(7) 0.0391(8) -0.0014(6) -0.0053(6) 0.0005(5)
N1A 0.0219(9) 0.0149(9) 0.0134(9) 0.0011(7) 0.0003(7) 0.0070(7)
N2A 0.0213(9) 0.0132(9) 0.0171(9) 0.0000(7) -0.0028(7) 0.0070(7)
Cl1A 0.0415(4) 0.0259(4) 0.0422(4) 0.0094(3) 0.0142(4) 0.0121(3)
O1W 0.0238(8) 0.0209(8) 0.0263(8) 0.0088(7) 0.0073(7) 0.0102(7)
O2W 0.0275(9) 0.0251(10) 0.0340(10) -0.0064(8) 0.0095(8) 0.0038(8)
O3W 0.0257(9) 0.0248(9) 0.0253(9) 0.0039(8) -0.0025(7) 0.0106(8)

loop_
_atom_type_symbol
_atom_type_description
_atom_type_scat_dispersion_real
_atom_type_scat_dispersion_imag
_atom_type_scat_source
C C 0.0033 0.0016 'International Tables Vol C Tables 4.2.6.8 and 6.1.1.4'
H H 0.0000 0.0000 'International Tables Vol C Tables 4.2.6.8 and 6.1.1.4'
Cl Cl 0.1484 0.1585 'International Tables Vol C Tables 4.2.6.8 and 6.1.1.4'
Cu Cu 0.3201 1.2651 'International Tables Vol C Tables 4.2.6.8 and 6.1.1.4'
F F 0.0171 0.0103 'International Tables Vol C Tables 4.2.6.8 and 6.1.1.4'
N N 0.0061 0.0033 'International Tables Vol C Tables 4.2.6.8 and 6.1.1.4'
O O 0.0106 0.0060 'International Tables Vol C Tables 4.2.6.8 and 6.1.1.4'
P P 0.1023 0.0942 'International Tables Vol C Tables 4.2.6.8 and 6.1.1.4'

loop_
_geom_angle_atom_site_label_1
_geom_angle_atom_site_label_2
_geom_angle_atom_site_label_3
_geom_angle
_geom_angle_site_symmetry_1
_geom_angle_site_symmetry_3
_geom_angle_publ_flag
O21 Cu1 O11 93.71(6) . . ?
O21 Cu1 N4 88.27(6) . . ?
O11 Cu1 N4 172.28(6) . . ?
O21 Cu1 N1 161.44(7) . . ?
O11 Cu1 N1 89.93(7) . . ?
N4 Cu1 N1 85.89(7) . . ?
O21 Cu1 N7 112.86(6) . . ?
O11 Cu1 N7 101.71(6) . . ?
N4 Cu1 N7 84.33(6) . . ?
N1 Cu1 N7 84.09(7) . . ?
C10 N1 C2 111.56(17) . . ?
C10 N1 C9 112.85(18) . . ?
C2 N1 C9 111.34(18) . . ?
C10 N1 Cu1 106.99(14) . . ?
C2 N1 Cu1 102.66(13) . . ?
C9 N1 Cu1 110.89(13) . . ?
N1 C2 C3 109.38(18) . . ?
N1 C2 H21 109.8 . . ?
C3 C2 H21 109.8 . . ?
N1 C2 H22 109.8 . . ?
C3 C2 H22 109.8 . . ?
H21 C2 H22 108.2 . . ?
N4 C3 C2 109.20(17) . . ?
N4 C3 H31 109.8 . . ?
C2 C3 H31 109.8 . . ?
N4 C3 H32 109.8 . . ?
C2 C3 H32 109.8 . . ?
H31 C3 H32 108.3 . . ?
C20 N4 C5 111.14(15) . . ?
C20 N4 C3 111.60(15) . . ?
C5 N4 C3 112.42(16) . . ?
C20 N4 Cu1 107.33(12) . . ?
C5 N4 Cu1 104.31(12) . . ?
C3 N4 Cu1 109.66(12) . . ?
N4 C5 C6 111.90(16) . . ?
N4 C5 H51 109.2 . . ?
C6 C5 H51 109.2 . . ?
N4 C5 H52 109.2 . . ?
C6 C5 H52 109.2 . . ?
H51 C5 H52 107.9 . . ?
N7 C6 C5 111.10(16) . . ?
N7 C6 H61 109.4 . . ?
C5 C6 H61 109.4 . . ?
N7 C6 H62 109.4 . . ?
C5 C6 H62 109.4 . . ?
H61 C6 H62 108.0 . . ?
C30 N7 C8 112.29(15) . . ?
C30 N7 C6 113.89(16) . . ?
C8 N7 C6 113.54(15) . . ?
C30 N7 Cu1 110.13(11) . . ?
C8 N7 Cu1 101.07(12) . . ?
C6 N7 Cu1 104.81(12) . . ?
N7 C8 C9 111.91(17) . . ?
N7 C8 H81 109.2 . . ?
C9 C8 H81 109.2 . . ?
N7 C8 H82 109.2 . . ?
C9 C8 H82 109.2 . . ?
H81 C8 H82 107.9 . . ?
N1 C9 C8 113.04(17) . . ?
N1 C9 H91 109.0 . . ?
C8 C9 H91 109.0 . . ?
N1 C9 H92 109.0 . . ?
C8 C9 H92 109.0 . . ?
H91 C9 H92 107.8 . . ?
N1 C10 P1 109.41(14) . . ?
N1 C10 H101 109.8 . . ?
P1 C10 H101 109.8 . . ?
N1 C10 H102 109.8 . . ?
P1 C10 H102 109.8 . . ?
H101 C10 H102 108.2 . . ?
O12 P1 O11 117.53(9) . . ?
O12 P1 C10 113.95(11) . . ?
O11 P1 C10 103.62(9) . . ?
O12 P1 C11 109.25(9) . . ?
O11 P1 C11 106.83(10) . . ?
C10 P1 C11 104.67(11) . . ?
P1 O11 Cu1 115.51(8) . . ?
C12 C11 P1 113.66(15) . . ?
C12 C11 H111 108.8 . . ?
P1 C11 H111 108.8 . . ?
C12 C11 H112 108.8 . . ?
P1 C11 H112 108.8 . . ?
H111 C11 H112 107.7 . . ?
F123 C12 F121 106.73(17) . . ?
F123 C12 F122 105.82(17) . . ?
F121 C12 F122 106.14(18) . . ?
F123 C12 C11 112.27(18) . . ?
F121 C12 C11 112.55(19) . . ?
F122 C12 C11 112.81(18) . . ?
N4 C20 P2 108.58(13) . . ?
N4 C20 H201 110.0 . . ?
P2 C20 H201 110.0 . . ?
N4 C20 H202 110.0 . . ?
P2 C20 H202 110.0 . . ?
H201 C20 H202 108.4 . . ?
O22 P2 O21 118.10(9) . . ?
O22 P2 C21 110.53(9) . . ?
O21 P2 C21 104.81(9) . . ?
O22 P2 C20 111.54(9) . . ?
O21 P2 C20 103.83(9) . . ?
C21 P2 C20 107.27(10) . . ?
P2 O21 Cu1 117.00(8) . . ?
C22 C21 P2 116.69(15) . . ?
C22 C21 H211 108.1 . . ?
P2 C21 H211 108.1 . . ?
C22 C21 H212 108.1 . . ?
P2 C21 H212 108.1 . . ?
H211 C21 H212 107.3 . . ?
F222 C22 F221 106.46(18) . . ?
F222 C22 F223 106.17(18) . . ?
F221 C22 F223 106.02(18) . . ?
F222 C22 C21 113.25(18) . . ?
F221 C22 C21 112.85(18) . . ?
F223 C22 C21 111.56(18) . . ?
N7 C30 P3 117.16(13) . . ?
N7 C30 H301 108.0 . . ?
P3 C30 H301 108.0 . . ?
N7 C30 H302 108.0 . . ?
P3 C30 H302 108.0 . . ?
H301 C30 H302 107.3 . . ?
O32 P3 O31 117.86(8) . . ?
O32 P3 C31 106.45(9) . . ?
O31 P3 C31 107.87(9) . . ?
O32 P3 C30 110.03(9) . . ?
O31 P3 C30 109.64(9) . . ?
C31 P3 C30 104.03(9) . . ?
C32 C31 P3 116.44(14) . . ?
C32 C31 H311 108.2 . . ?
P3 C31 H311 108.2 . . ?
C32 C31 H312 108.2 . . ?
P3 C31 H312 108.2 . . ?
H311 C31 H312 107.3 . . ?
F322 C32 F321 106.29(18) . . ?
F322 C32 F323 105.56(17) . . ?
F321 C32 F323 105.81(17) . . ?
F322 C32 C31 113.40(17) . . ?
F321 C32 C31 112.72(17) . . ?
F323 C32 C31 112.43(18) . . ?
H11A N1A H12A 109(3) . . ?
H11A N1A H13A 104(3) . . ?
H12A N1A H13A 109(3) . . ?
H11A N1A H14A 106(3) . . ?
H12A N1A H14A 113(3) . . ?
H13A N1A H14A 115(3) . . ?
H21A N2A H22A 111.7 . . ?
H21A N2A H23A 107.5 . . ?
H22A N2A H23A 107.0 . . ?
H21A N2A H24A 105.5 . . ?
H22A N2A H24A 118.7 . . ?
H23A N2A H24A 106(3) . . ?
H11W O1W H12W 113.0 . . ?
H21W O2W H22W 105(4) . . ?
H31W O3W H32W 106(4) . . ?

loop_
_geom_bond_atom_site_label_1
_geom_bond_atom_site_label_2
_geom_bond_distance
_geom_bond_site_symmetry_2
_geom_bond_publ_flag
Cu1 O21 1.9398(14) . ?
Cu1 O11 1.9721(14) . ?
Cu1 N4 2.0212(17) . ?
Cu1 N1 2.0402(18) . ?
Cu1 N7 2.2543(17) . ?
N1 C10 1.492(3) . ?
N1 C2 1.494(3) . ?
N1 C9 1.497(3) . ?
C2 C3 1.528(3) . ?
C2 H21 0.9900 . ?
C2 H22 0.9900 . ?
C3 N4 1.496(2) . ?
C3 H31 0.9900 . ?
C3 H32 0.9900 . ?
N4 C20 1.493(2) . ?
N4 C5 1.495(3) . ?
C5 C6 1.530(3) . ?
C5 H51 0.9900 . ?
C5 H52 0.9900 . ?
C6 N7 1.490(2) . ?
C6 H61 0.9900 . ?
C6 H62 0.9900 . ?
N7 C30 1.479(3) . ?
N7 C8 1.480(3) . ?
C8 C9 1.527(3) . ?
C8 H81 0.9900 . ?
C8 H82 0.9900 . ?
C9 H91 0.9900 . ?
C9 H92 0.9900 . ?
C10 P1 1.820(2) . ?
C10 H101 0.9900 . ?
C10 H102 0.9900 . ?
P1 O12 1.4927(15) . ?
P1 O11 1.5267(15) . ?
P1 C11 1.822(2) . ?
C11 C12 1.494(3) . ?
C11 H111 0.9900 . ?
C11 H112 0.9900 . ?
C12 F123 1.337(2) . ?
C12 F121 1.338(3) . ?
C12 F122 1.347(3) . ?
C20 P2 1.837(2) . ?
C20 H201 0.9900 . ?
C20 H202 0.9900 . ?
P2 O22 1.4839(15) . ?
P2 O21 1.5277(14) . ?
P2 C21 1.818(2) . ?
C21 C22 1.494(3) . ?
C21 H211 0.9900 . ?
C21 H212 0.9900 . ?
C22 F222 1.338(3) . ?
C22 F221 1.344(3) . ?
C22 F223 1.350(3) . ?
C30 P3 1.847(2) . ?
C30 H301 0.9900 . ?
C30 H302 0.9900 . ?
P3 O32 1.5047(15) . ?
P3 O31 1.5135(15) . ?
P3 C31 1.839(2) . ?
C31 C32 1.494(3) . ?
C31 H311 0.9900 . ?
C31 H312 0.9900 . ?
C32 F322 1.334(2) . ?
C32 F321 1.337(2) . ?
C32 F323 1.342(2) . ?
N1A H11A 0.85(3) . ?
N1A H12A 0.88(3) . ?
N1A H13A 0.85(3) . ?
N1A H14A 0.88(3) . ?
N2A H21A 0.7983 . ?
N2A H22A 0.8030 . ?
N2A H23A 0.84(4) . ?
N2A H24A 0.78(3) . ?
O1W H11W 0.82(3) . ?
O1W H12W 0.7945 . ?
O2W H21W 0.81(4) . ?
O2W H22W 0.78(4) . ?
O3W H31W 0.72(4) . ?
O3W H32W 0.78(4) . ?
